data_7701800
loop_
_publ_author_name
'Gompa, Thaige P.'
'Jiang, Ningxin'
'Bacsa, John'
'La Pierre, Henry Storms'

_publ_section_title
;
 Synthesis of Homoleptic, Divalent Lanthanide (Sm, Eu) Complexes via
 Oxidative Transmetallation
;
_journal_name_full 'Dalton Transactions'
_journal_paper_doi 10.1039/C9DT04230J
_journal_year 2019
_chemical_formula_moiety 'C48 H108 Cl Cu2 K N2 O12 Si4'
_chemical_formula_sum 'C48 H108 Cl Cu2 K N2 O12 Si4'
_chemical_formula_weight 1219.35
_chemical_name_systematic Cu2KClN2O12Si4C48H108
_space_group_crystal_system monoclinic
_space_group_IT_number 14
_space_group_name_Hall '-P 2ybc'
_space_group_name_H-M_alt 'P 1 21/c 1'
_atom_sites_solution_hydrogens geom
_audit_creation_date 2019-07-29
_audit_creation_method
;
Olex2 1.2-alpha
(compiled 2017.06.07 svn.r3419 for OlexSys, GUI svn.r5353)
;
_audit_update_record
;
2019-09-05 deposited with the CCDC.	2019-11-05 downloaded from the CCDC.
;
_cell_angle_alpha 90
_cell_angle_beta 112.541(15)
_cell_angle_gamma 90
_cell_formula_units_Z 4
_cell_length_a 20.524(8)
_cell_length_b 19.826(9)
_cell_length_c 19.692(8)
_cell_measurement_reflns_used 9298
_cell_measurement_temperature 190
_cell_measurement_theta_max 30.415
_cell_measurement_theta_min 2.280
_cell_volume 7401(5)
_computing_cell_refinement 'SAINT V8.38A (?, 2016)'
_computing_data_reduction 'SAINT V8.38A (?, 2016)'
_computing_molecular_graphics 'Olex2 (Dolomanov et al., 2009)'
_computing_publication_material 'Olex2 (Dolomanov et al., 2009)'
_computing_structure_refinement 'ShelXL (Sheldrick, 2015)'
_diffrn_ambient_temperature 191.07
_diffrn_detector 'Bruker APEX2 area detector'
_diffrn_detector_area_resol_mean 7.9
_diffrn_detector_type 'CCD area detector'
_diffrn_measured_fraction_theta_full 0.998
_diffrn_measured_fraction_theta_max 0.980
_diffrn_measurement_device 'three-circle diffractometer'
_diffrn_measurement_device_type 'Bruker SMART APEX2 area detector'
_diffrn_measurement_method '\w and \f scans'
_diffrn_radiation_monochromator 'mirror optics'
_diffrn_radiation_probe x-ray
_diffrn_radiation_type MoK\a
_diffrn_radiation_wavelength 0.71073
_diffrn_reflns_av_R_equivalents 0.0802
_diffrn_reflns_av_unetI/netI 0.0519
_diffrn_reflns_Laue_measured_fraction_full 0.998
_diffrn_reflns_Laue_measured_fraction_max 0.980
_diffrn_reflns_limit_h_max 28
_diffrn_reflns_limit_h_min -26
_diffrn_reflns_limit_k_max 27
_diffrn_reflns_limit_k_min -27
_diffrn_reflns_limit_l_max 27
_diffrn_reflns_limit_l_min -27
_diffrn_reflns_number 182799
_diffrn_reflns_point_group_measured_fraction_full 0.998
_diffrn_reflns_point_group_measured_fraction_max 0.980
_diffrn_reflns_theta_full 25.242
_diffrn_reflns_theta_max 30.354
_diffrn_reflns_theta_min 2.319
_diffrn_source 'microfocus sealed X-ray tube'
_diffrn_source_type 'Incoatec I\ms'
_diffrn_standards_number 0
_exptl_absorpt_coefficient_mu 0.777
_exptl_absorpt_correction_T_max 0.9988
_exptl_absorpt_correction_T_min 0.7336
_exptl_absorpt_correction_type multi-scan
_exptl_absorpt_process_details
'SADABS-2016/2 (Bruker,2016/2) was used for absorption correction. wR2(int) was 0.1461 before and 0.0802 after correction. The Ratio of minimum to maximum transmission is 0.7345. The \l/2 correction factor is Not present.'
_exptl_crystal_colour 'clear light yellow'
_exptl_crystal_colour_lustre clear
_exptl_crystal_colour_modifier light
_exptl_crystal_colour_primary yellow
_exptl_crystal_density_diffrn 1.094
_exptl_crystal_description prism
_exptl_crystal_F_000 2624
_exptl_crystal_preparation N.A.
_exptl_crystal_recrystallization_method N.A.
_exptl_crystal_size_max 0.549
_exptl_crystal_size_mid 0.29
_exptl_crystal_size_min 0.258
_refine_diff_density_max 0.607
_refine_diff_density_min -1.034
_refine_diff_density_rms 0.090
_refine_ls_extinction_coef 0.00083(17)
_refine_ls_extinction_expression Fc^*^=kFc[1+0.001xFc^2^\l^3^/sin(2\q)]^-1/4^
_refine_ls_extinction_method 'SHELXL-2018/3 (Sheldrick 2018)'
_refine_ls_goodness_of_fit_ref 1.071
_refine_ls_hydrogen_treatment constr
_refine_ls_matrix_type full
_refine_ls_number_parameters 741
_refine_ls_number_reflns 21842
_refine_ls_number_restraints 32
_refine_ls_restrained_S_all 1.071
_refine_ls_R_factor_all 0.1125
_refine_ls_R_factor_gt 0.0552
_refine_ls_shift/su_max 0.001
_refine_ls_shift/su_mean 0.000
_refine_ls_structure_factor_coef Fsqd
_refine_ls_weighting_details 'w=1/[\s^2^(Fo^2^)+(0.0628P)^2^+12.4695P] where P=(Fo^2^+2Fc^2^)/3'
_refine_ls_weighting_scheme calc
_refine_ls_wR_factor_gt 0.1280
_refine_ls_wR_factor_ref 0.1719
_reflns_Friedel_coverage 0.000
_reflns_number_gt 13735
_reflns_number_total 21842
_reflns_threshold_expression 'I > 2\s(I)'
_cod_data_source_file c9dt04230j2.cif
_cod_data_source_block 1
_cod_original_cell_volume 7401(6)
_cod_database_code 7701800
_shelx_shelxl_version_number 2018/3
_shelx_space_group_comment
;
The symmetry employed for this shelxl refinement is uniquely defined
by the following loop, which should always be used as a source of
symmetry information in preference to the above space-group names.
They are only intended as comments.
;
_olex2_refinement_description
;
1. Fixed Uiso
 At 1.5 times of:
  All C(H,H,H) groups
2. Uiso/Uaniso restraints and constraints
Uanis(C21A) = Uanis(C21B)
Uanis(C22A) = Uanis(C22B)
Uanis(C23A) = Uanis(C23B)
Uanis(C24A) = Uanis(C24B)
Uanis(O7A) = Uanis(O7B)
Uanis(C25A) = Uanis(C25B)
Uanis(C27A) = Uanis(C27B)
Uanis(C28A) = Uanis(C28B)
Uanis(C26A) = Uanis(C26B)
Uanis(O9A) = Uanis(O9B)
Uanis(C33A) = Uanis(C33B)
Uanis(C36A) = Uanis(C36B)
Uanis(C34A) = Uanis(C34B)
Uanis(C35A) = Uanis(C35B)
Uanis(O8A) = Uanis(O8B)
Uanis(C29A) = Uanis(C29B)
Uanis(C31A) = Uanis(C31B)
Uanis(C32A) = Uanis(C32B)
Uanis(C30A) = Uanis(C30B)
3. Same fragment restrains
{C21B, C22B, C23B, C24B} sigma for 1-2: 0.002, 1-3: 0.004
as
{C21A, C22A, C23A, C24A}
{O7B, C25B, C26B, C27B, C28B} sigma for 1-2: 0.002, 1-3: 0.004
as
{O7A, C25A, C26A, C27A, C28A}
{O9B, C33B, C34B, C35B, C36B} sigma for 1-2: 0.002, 1-3: 0.004
as
{O9A, C33A, C34A, C35A, C36A}
{O8B, C29B, C31B, C32B} sigma for 1-2: 0.002, 1-3: 0.004
as
{O8A, C29A, C30A, C31A}
4. Others
 Sof(C21B)=Sof(C22B)=Sof(H22D)=Sof(H22E)=Sof(H22F)=Sof(C23B)=Sof(H23D)=
 Sof(H23E)=Sof(H23F)=Sof(C24B)=Sof(H24D)=Sof(H24E)=Sof(H24F)=1-FVAR(1)
 Sof(C21A)=Sof(C22A)=Sof(H22A)=Sof(H22B)=Sof(H22C)=Sof(C23A)=Sof(H23A)=
 Sof(H23B)=Sof(H23C)=Sof(C24A)=Sof(H24A)=Sof(H24B)=Sof(H24C)=FVAR(1)
 Sof(O7B)=Sof(C25B)=Sof(C26B)=Sof(H26D)=Sof(H26E)=Sof(H26F)=Sof(C27B)=
 Sof(H27D)=Sof(H27E)=Sof(H27F)=Sof(C28B)=Sof(H28D)=Sof(H28E)=Sof(H28F)=1-FVAR(2)
 Sof(O7A)=Sof(C25A)=Sof(C26A)=Sof(H26A)=Sof(H26B)=Sof(H26C)=Sof(C27A)=
 Sof(H27A)=Sof(H27B)=Sof(H27C)=Sof(C28A)=Sof(H28A)=Sof(H28B)=Sof(H28C)=FVAR(2)
 Sof(O9B)=Sof(C33B)=Sof(C34B)=Sof(H34D)=Sof(H34E)=Sof(H34F)=Sof(C35B)=
 Sof(H35D)=Sof(H35E)=Sof(H35F)=Sof(C36B)=Sof(H36D)=Sof(H36E)=Sof(H36F)=1-FVAR(3)
 Sof(O9A)=Sof(C33A)=Sof(C34A)=Sof(H34A)=Sof(H34B)=Sof(H34C)=Sof(C35A)=
 Sof(H35A)=Sof(H35B)=Sof(H35C)=Sof(C36A)=Sof(H36A)=Sof(H36B)=Sof(H36C)=FVAR(3)
 Sof(O8B)=Sof(C29B)=Sof(C31B)=Sof(H31D)=Sof(H31E)=Sof(H31F)=Sof(C32B)=
 Sof(H32D)=Sof(H32E)=Sof(H32F)=Sof(C30B)=Sof(H30D)=Sof(H30E)=Sof(H30F)=1-FVAR(4)
 Sof(O8A)=Sof(C29A)=Sof(C30A)=Sof(H30A)=Sof(H30B)=Sof(H30C)=Sof(C31A)=
 Sof(H31A)=Sof(H31B)=Sof(H31C)=Sof(C32A)=Sof(H32A)=Sof(H32B)=Sof(H32C)=FVAR(4)
5.a Idealised Me refined as rotating group:
 C2(H2A,H2B,H2C), C3(H3A,H3B,H3C), C4(H4A,H4B,H4C), C6(H6A,H6B,H6C), C7(H7A,
 H7B,H7C), C8(H8A,H8B,H8C), C10(H10A,H10B,H10C), C11(H11A,H11B,H11C), C12(H12A,
 H12B,H12C), C14(H14A,H14B,H14C), C15(H15A,H15B,H15C), C16(H16A,H16B,H16C),
 C18(H18A,H18B,H18C), C19(H19A,H19B,H19C), C20(H20A,H20B,H20C), C38(H38A,H38B,
 H38C), C39(H39A,H39B,H39C), C40(H40A,H40B,H40C), C42(H42A,H42B,H42C), C43(H43A,
 H43B,H43C), C44(H44A,H44B,H44C), C46(H46A,H46B,H46C), C47(H47A,H47B,H47C),
 C48(H48A,H48B,H48C), C22A(H22A,H22B,H22C), C23A(H23A,H23B,H23C), C24A(H24A,
 H24B,H24C), C26A(H26A,H26B,H26C), C27A(H27A,H27B,H27C), C28A(H28A,H28B,H28C),
 C34A(H34A,H34B,H34C), C35A(H35A,H35B,H35C), C36A(H36A,H36B,H36C), C30A(H30A,
 H30B,H30C), C31A(H31A,H31B,H31C), C32A(H32A,H32B,H32C), C22B(H22D,H22E,H22F),
 C23B(H23D,H23E,H23F), C24B(H24D,H24E,H24F), C26B(H26D,H26E,H26F), C27B(H27D,
 H27E,H27F), C28B(H28D,H28E,H28F), C34B(H34D,H34E,H34F), C35B(H35D,H35E,H35F),
 C36B(H36D,H36E,H36F), C31B(H31D,H31E,H31F), C32B(H32D,H32E,H32F), C30B(H30D,
 H30E,H30F)
;
_olex2_exptl_crystal_mounting_method N.A.
_olex2_submission_original_sample_id Cu2KClN2O12Si4C48H108
_olex2_submission_special_instructions 'No special instructions were received'

loop_
_space_group_symop_operation_xyz
'x, y, z'
'-x, y+1/2, -z+1/2'
'-x, -y, -z'
'x, -y-1/2, z-1/2'

loop_
_atom_site_label
_atom_site_type_symbol
_atom_site_fract_x
_atom_site_fract_y
_atom_site_fract_z
_atom_site_U_iso_or_equiv
_atom_site_adp_type
_atom_site_occupancy
_atom_site_site_symmetry_order
_atom_site_calc_flag
_atom_site_refinement_flags_posn
_atom_site_refinement_flags_occupancy
_atom_site_disorder_assembly
_atom_site_disorder_group
Cu1 Cu 0.78918(2) 0.32044(2) 0.75020(2) 0.03170(10) Uani 1 1 d . . . .
Cu2 Cu 0.71304(2) 0.46471(2) 0.81275(2) 0.02979(10) Uani 1 1 d . . . .
K1 K 0.76145(4) 0.10143(4) 0.50709(4) 0.03568(16) Uani 1 1 d . . . .
Cl1 Cl 0.75832(5) 0.36441(5) 0.83374(5) 0.0469(2) Uani 1 1 d . . . .
Si1 Si 0.90835(4) 0.25978(5) 0.71146(4) 0.02770(17) Uani 1 1 d . . . .
Si2 Si 0.74883(4) 0.23053(4) 0.62755(4) 0.02779(17) Uani 1 1 d . . . .
Si3 Si 0.62384(5) 0.58247(4) 0.74169(4) 0.03079(18) Uani 1 1 d . . . .
Si4 Si 0.69700(4) 0.55571(5) 0.91377(4) 0.02923(18) Uani 1 1 d . . . .
O1 O 0.95800(11) 0.32806(12) 0.73514(12) 0.0346(5) Uani 1 1 d . . . .
O2 O 0.94311(11) 0.20916(12) 0.78301(11) 0.0335(5) Uani 1 1 d . . . .
O3 O 0.91860(10) 0.21829(11) 0.64328(11) 0.0309(5) Uani 1 1 d . . . .
O4 O 0.74757(11) 0.14605(11) 0.63476(11) 0.0319(5) Uani 1 1 d . . . .
O5 O 0.73286(11) 0.23127(11) 0.53823(11) 0.0328(5) Uani 1 1 d . . . .
O6 O 0.68370(11) 0.26603(12) 0.64419(13) 0.0359(5) Uani 1 1 d . . . .
O10 O 0.65850(11) 0.49442(12) 0.94436(11) 0.0345(5) Uani 1 1 d . . . .
O11 O 0.78009(10) 0.53215(11) 0.96465(11) 0.0326(5) Uani 1 1 d . . . .
O12 O 0.67959(12) 0.63099(12) 0.93865(11) 0.0379(5) Uani 1 1 d . . . .
N2 N 0.67980(13) 0.55293(13) 0.82365(13) 0.0289(5) Uani 1 1 d . . . .
N1 N 0.82066(12) 0.27263(13) 0.68428(13) 0.0285(5) Uani 1 1 d . . . .
C1 C 0.95340(17) 0.40015(18) 0.71776(19) 0.0380(7) Uani 1 1 d . . . .
C2 C 1.02977(19) 0.4239(2) 0.7369(2) 0.0507(9) Uani 1 1 d . . . .
H2A H 1.058113 0.413369 0.788503 0.076 Uiso 1 1 calc GR . . .
H2B H 1.030236 0.472673 0.729203 0.076 Uiso 1 1 calc GR . . .
H2C H 1.049618 0.400685 0.705269 0.076 Uiso 1 1 calc GR . . .
C3 C 0.9225(2) 0.4375(2) 0.7663(2) 0.0531(10) Uani 1 1 d . . . .
H3A H 0.874820 0.420770 0.756359 0.080 Uiso 1 1 calc GR . . .
H3B H 0.920532 0.485932 0.755540 0.080 Uiso 1 1 calc GR . . .
H3C H 0.952370 0.429920 0.818111 0.080 Uiso 1 1 calc GR . . .
C4 C 0.9097(2) 0.4120(2) 0.6371(2) 0.0559(11) Uani 1 1 d . . . .
H4A H 0.931855 0.389313 0.607251 0.084 Uiso 1 1 calc GR . . .
H4B H 0.906779 0.460544 0.626876 0.084 Uiso 1 1 calc GR . . .
H4C H 0.862123 0.393895 0.624967 0.084 Uiso 1 1 calc GR . . .
C5 C 0.98059(17) 0.2190(2) 0.86130(16) 0.0405(8) Uani 1 1 d . . . .
C6 C 0.9792(2) 0.1500(2) 0.8960(2) 0.0553(10) Uani 1 1 d . . . .
H6A H 0.930297 0.137152 0.885889 0.083 Uiso 1 1 calc GR . . .
H6B H 1.005559 0.152640 0.949311 0.083 Uiso 1 1 calc GR . . .
H6C H 1.001028 0.116205 0.875113 0.083 Uiso 1 1 calc GR . . .
C7 C 1.05692(18) 0.2404(2) 0.87803(19) 0.0510(10) Uani 1 1 d . . . .
H7A H 1.081618 0.204162 0.863841 0.076 Uiso 1 1 calc GR . . .
H7B H 1.080800 0.249491 0.930754 0.076 Uiso 1 1 calc GR . . .
H7C H 1.057174 0.281328 0.850182 0.076 Uiso 1 1 calc GR . . .
C8 C 0.9430(2) 0.2719(2) 0.88982(19) 0.0532(10) Uani 1 1 d . . . .
H8A H 0.943310 0.315412 0.866257 0.080 Uiso 1 1 calc GR . . .
H8B H 0.967462 0.276489 0.943200 0.080 Uiso 1 1 calc GR . . .
H8C H 0.894149 0.257812 0.878268 0.080 Uiso 1 1 calc GR . . .
C9 C 0.97921(16) 0.19416(18) 0.62980(17) 0.0347(7) Uani 1 1 d . . . .
C10 C 1.03380(19) 0.1605(2) 0.6972(2) 0.0525(10) Uani 1 1 d . . . .
H10A H 1.054278 0.194243 0.735994 0.079 Uiso 1 1 calc GR . . .
H10B H 1.071147 0.140776 0.684056 0.079 Uiso 1 1 calc GR . . .
H10C H 1.011080 0.124994 0.714908 0.079 Uiso 1 1 calc GR . . .
C11 C 1.01150(19) 0.2546(2) 0.6044(2) 0.0478(9) Uani 1 1 d . . . .
H11A H 0.975387 0.275513 0.561244 0.072 Uiso 1 1 calc GR . . .
H11B H 1.050680 0.239002 0.591699 0.072 Uiso 1 1 calc GR . . .
H11C H 1.028926 0.287837 0.644234 0.072 Uiso 1 1 calc GR . . .
C12 C 0.94918(17) 0.14208(19) 0.56813(18) 0.0395(7) Uani 1 1 d . . . .
H12A H 0.928958 0.104291 0.585555 0.059 Uiso 1 1 calc GR . . .
H12B H 0.987004 0.125467 0.553722 0.059 Uiso 1 1 calc GR . . .
H12C H 0.912369 0.163152 0.525658 0.059 Uiso 1 1 calc GR . . .
C13 C 0.76946(16) 0.10001(16) 0.69782(17) 0.0328(6) Uani 1 1 d . . . .
C14 C 0.77657(18) 0.13681(18) 0.76874(17) 0.0378(7) Uani 1 1 d . . . .
H14A H 0.814816 0.169941 0.781126 0.057 Uiso 1 1 calc GR . . .
H14B H 0.787207 0.104084 0.808849 0.057 Uiso 1 1 calc GR . . .
H14C H 0.732219 0.159946 0.761589 0.057 Uiso 1 1 calc GR . . .
C15 C 0.84016(18) 0.06879(18) 0.70461(19) 0.0404(8) Uani 1 1 d . . . .
H15A H 0.833893 0.043758 0.659621 0.061 Uiso 1 1 calc GR . . .
H15B H 0.856682 0.038020 0.746764 0.061 Uiso 1 1 calc GR . . .
H15C H 0.875020 0.104669 0.711780 0.061 Uiso 1 1 calc GR . . .
C16 C 0.71266(19) 0.04440(18) 0.6795(2) 0.0441(8) Uani 1 1 d . . . .
H16A H 0.668489 0.063887 0.678696 0.066 Uiso 1 1 calc GR . . .
H16B H 0.728523 0.008929 0.716940 0.066 Uiso 1 1 calc GR . . .
H16C H 0.704898 0.025085 0.631194 0.066 Uiso 1 1 calc GR . . .
C17 C 0.73163(16) 0.28682(16) 0.48840(16) 0.0320(6) Uani 1 1 d . . . .
C18 C 0.80308(17) 0.28710(18) 0.48021(17) 0.0364(7) Uani 1 1 d . . . .
H18A H 0.841068 0.292589 0.528691 0.055 Uiso 1 1 calc GR . . .
H18B H 0.804432 0.324523 0.448272 0.055 Uiso 1 1 calc GR . . .
H18C H 0.809335 0.244354 0.458453 0.055 Uiso 1 1 calc GR . . .
C19 C 0.67254(19) 0.27031(18) 0.41449(17) 0.0421(8) Uani 1 1 d . . . .
H19A H 0.681251 0.225983 0.397602 0.063 Uiso 1 1 calc GR . . .
H19B H 0.671337 0.304674 0.378254 0.063 Uiso 1 1 calc GR . . .
H19C H 0.627208 0.269701 0.420289 0.063 Uiso 1 1 calc GR . . .
C20 C 0.71782(17) 0.35515(17) 0.51755(17) 0.0353(7) Uani 1 1 d . . . .
H20A H 0.671149 0.354543 0.520292 0.053 Uiso 1 1 calc GR . . .
H20B H 0.719582 0.391210 0.484253 0.053 Uiso 1 1 calc GR . . .
H20C H 0.753944 0.363197 0.566648 0.053 Uiso 1 1 calc GR . . .
C37 C 0.58475(16) 0.47212(19) 0.91679(17) 0.0381(7) Uani 1 1 d . . . .
C38 C 0.5754(2) 0.4371(3) 0.9815(2) 0.0736(16) Uani 1 1 d . . . .
H38A H 0.609594 0.400199 0.999167 0.110 Uiso 1 1 calc GR . . .
H38B H 0.527474 0.418912 0.965705 0.110 Uiso 1 1 calc GR . . .
H38C H 0.583235 0.469668 1.021331 0.110 Uiso 1 1 calc GR . . .
C39 C 0.57171(18) 0.42179(18) 0.8535(2) 0.0414(8) Uani 1 1 d . . . .
H39A H 0.575840 0.445136 0.811511 0.062 Uiso 1 1 calc GR . . .
H39B H 0.524252 0.402669 0.838966 0.062 Uiso 1 1 calc GR . . .
H39C H 0.606714 0.385493 0.869840 0.062 Uiso 1 1 calc GR . . .
C40 C 0.53402(17) 0.5323(2) 0.8912(2) 0.0450(9) Uani 1 1 d . . . .
H40A H 0.542347 0.563229 0.932451 0.067 Uiso 1 1 calc GR . . .
H40B H 0.485227 0.515996 0.873301 0.067 Uiso 1 1 calc GR . . .
H40C H 0.542102 0.555938 0.851418 0.067 Uiso 1 1 calc GR . . .
C41 C 0.84688(15) 0.55815(19) 0.96485(17) 0.0359(7) Uani 1 1 d . . . .
C42 C 0.87829(17) 0.5053(2) 0.92906(19) 0.0419(8) Uani 1 1 d . . . .
H42A H 0.880736 0.461634 0.953158 0.063 Uiso 1 1 calc GR . . .
H42B H 0.925823 0.519311 0.934446 0.063 Uiso 1 1 calc GR . . .
H42C H 0.848352 0.501372 0.876721 0.063 Uiso 1 1 calc GR . . .
C43 C 0.89554(17) 0.5663(2) 1.04607(19) 0.0470(9) Uani 1 1 d . . . .
H43A H 0.875066 0.599277 1.069344 0.070 Uiso 1 1 calc GR . . .
H43B H 0.941947 0.582186 1.049554 0.070 Uiso 1 1 calc GR . . .
H43C H 0.900667 0.522813 1.071169 0.070 Uiso 1 1 calc GR . . .
C44 C 0.83839(18) 0.62578(19) 0.9240(2) 0.0412(8) Uani 1 1 d . . . .
H44A H 0.807492 0.619594 0.872205 0.062 Uiso 1 1 calc GR . . .
H44B H 0.884717 0.641675 0.927224 0.062 Uiso 1 1 calc GR . . .
H44C H 0.817571 0.659143 0.946410 0.062 Uiso 1 1 calc GR . . .
C45 C 0.68547(19) 0.6628(2) 1.00783(17) 0.0450(9) Uani 1 1 d . . . .
C46 C 0.7480(2) 0.7116(3) 1.0320(2) 0.0642(13) Uani 1 1 d . . . .
H46A H 0.792135 0.686018 1.047242 0.096 Uiso 1 1 calc GR . . .
H46B H 0.747555 0.738872 1.073377 0.096 Uiso 1 1 calc GR . . .
H46C H 0.744336 0.741335 0.990920 0.096 Uiso 1 1 calc GR . . .
C47 C 0.6944(3) 0.6093(2) 1.0675(2) 0.0632(13) Uani 1 1 d . . . .
H47A H 0.653589 0.578955 1.050925 0.095 Uiso 1 1 calc GR . . .
H47B H 0.697682 0.631729 1.113037 0.095 Uiso 1 1 calc GR . . .
H47C H 0.737467 0.583344 1.076351 0.095 Uiso 1 1 calc GR . . .
C48 C 0.61666(19) 0.7021(2) 0.99112(19) 0.0458(9) Uani 1 1 d . . . .
H48A H 0.612137 0.736805 0.954168 0.069 Uiso 1 1 calc GR . . .
H48B H 0.617352 0.723492 1.036250 0.069 Uiso 1 1 calc GR . . .
H48C H 0.576523 0.671044 0.972276 0.069 Uiso 1 1 calc GR . . .
C21A C 0.6092(7) 0.2644(5) 0.6364(4) 0.0297(13) Uani 0.444(5) 1 d D P A 1
C22A C 0.590(2) 0.1906(3) 0.6458(7) 0.0379(12) Uani 0.444(5) 1 d D P A 1
H22A H 0.601363 0.161609 0.611504 0.057 Uiso 0.444(5) 1 calc GR P A 1
H22B H 0.539383 0.187501 0.635374 0.057 Uiso 0.444(5) 1 calc GR P A 1
H22C H 0.616904 0.175813 0.696302 0.057 Uiso 0.444(5) 1 calc GR P A 1
C23A C 0.5662(4) 0.2884(5) 0.5585(4) 0.0453(13) Uani 0.444(5) 1 d D P A 1
H23A H 0.577541 0.335683 0.553377 0.068 Uiso 0.444(5) 1 calc GR P A 1
H23B H 0.515793 0.284337 0.548679 0.068 Uiso 0.444(5) 1 calc GR P A 1
H23C H 0.577530 0.260698 0.523285 0.068 Uiso 0.444(5) 1 calc GR P A 1
C24A C 0.5967(4) 0.3104(4) 0.6920(4) 0.0439(12) Uani 0.444(5) 1 d D P A 1
H24A H 0.622946 0.293301 0.741799 0.066 Uiso 0.444(5) 1 calc GR P A 1
H24B H 0.546201 0.311333 0.682551 0.066 Uiso 0.444(5) 1 calc GR P A 1
H24C H 0.612807 0.356059 0.687578 0.066 Uiso 0.444(5) 1 calc GR P A 1
O7A O 0.6520(2) 0.6034(2) 0.6791(2) 0.0294(6) Uani 0.472(3) 1 d D P B 1
C25A C 0.6963(3) 0.5733(3) 0.6457(3) 0.0289(11) Uani 0.472(3) 1 d D P B 1
C26A C 0.7746(3) 0.5847(6) 0.6947(7) 0.0402(16) Uani 0.472(3) 1 d D P B 1
H26A H 0.782764 0.632747 0.706392 0.060 Uiso 0.472(3) 1 calc GR P B 1
H26B H 0.804121 0.569708 0.668517 0.060 Uiso 0.472(3) 1 calc GR P B 1
H26C H 0.786634 0.558783 0.740271 0.060 Uiso 0.472(3) 1 calc GR P B 1
C27A C 0.6795(5) 0.4976(3) 0.6353(4) 0.0472(12) Uani 0.472(3) 1 d D P B 1
H27A H 0.692291 0.476093 0.683464 0.071 Uiso 0.472(3) 1 calc GR P B 1
H27B H 0.706515 0.477060 0.609047 0.071 Uiso 0.472(3) 1 calc GR P B 1
H27C H 0.628946 0.491409 0.606692 0.071 Uiso 0.472(3) 1 calc GR P B 1
C28A C 0.6793(7) 0.6083(4) 0.5710(5) 0.0418(14) Uani 0.472(3) 1 d D P B 1
H28A H 0.629567 0.600772 0.539682 0.063 Uiso 0.472(3) 1 calc GR P B 1
H28B H 0.709230 0.589505 0.547115 0.063 Uiso 0.472(3) 1 calc GR P B 1
H28C H 0.688142 0.656781 0.578749 0.063 Uiso 0.472(3) 1 calc GR P B 1
O9A O 0.5790(2) 0.65746(19) 0.7470(2) 0.0320(6) Uani 0.481(3) 1 d D P B 1
C33A C 0.5965(3) 0.7281(2) 0.7444(3) 0.0302(13) Uani 0.481(3) 1 d D P B 1
C34A C 0.6757(3) 0.7388(4) 0.7864(4) 0.0427(14) Uani 0.481(3) 1 d D P B 1
H34A H 0.689632 0.721162 0.836464 0.064 Uiso 0.481(3) 1 calc GR P B 1
H34B H 0.686466 0.787091 0.788409 0.064 Uiso 0.481(3) 1 calc GR P B 1
H34C H 0.701812 0.714974 0.761154 0.064 Uiso 0.481(3) 1 calc GR P B 1
C35A C 0.5542(4) 0.7694(3) 0.7797(4) 0.0451(12) Uani 0.481(3) 1 d D P B 1
H35A H 0.503700 0.761321 0.752862 0.068 Uiso 0.481(3) 1 calc GR P B 1
H35B H 0.564373 0.817445 0.777635 0.068 Uiso 0.481(3) 1 calc GR P B 1
H35C H 0.567735 0.755590 0.831092 0.068 Uiso 0.481(3) 1 calc GR P B 1
C36A C 0.5744(5) 0.7486(4) 0.6633(3) 0.0478(15) Uani 0.481(3) 1 d D P B 1
H36A H 0.597854 0.719222 0.639660 0.072 Uiso 0.481(3) 1 calc GR P B 1
H36B H 0.588228 0.795561 0.660545 0.072 Uiso 0.481(3) 1 calc GR P B 1
H36C H 0.523176 0.744236 0.638154 0.072 Uiso 0.481(3) 1 calc GR P B 1
O8A O 0.5571(3) 0.5294(3) 0.7087(3) 0.0323(8) Uani 0.463(4) 1 d D P B 1
C29A C 0.4862(4) 0.5281(6) 0.6526(6) 0.0323(18) Uani 0.463(4) 1 d D P B 1
C30A C 0.4641(6) 0.4550(6) 0.6295(8) 0.055(2) Uani 0.463(4) 1 d D P B 1
H30A H 0.493712 0.436341 0.605092 0.082 Uiso 0.463(4) 1 calc GR P B 1
H30B H 0.414588 0.453963 0.595576 0.082 Uiso 0.463(4) 1 calc GR P B 1
H30C H 0.470007 0.427983 0.673164 0.082 Uiso 0.463(4) 1 calc GR P B 1
C31A C 0.4855(6) 0.5700(5) 0.5859(4) 0.0514(19) Uani 0.463(4) 1 d D P B 1
H31A H 0.497734 0.616958 0.601102 0.077 Uiso 0.463(4) 1 calc GR P B 1
H31B H 0.438386 0.568262 0.546778 0.077 Uiso 0.463(4) 1 calc GR P B 1
H31C H 0.520055 0.551375 0.567793 0.077 Uiso 0.463(4) 1 calc GR P B 1
C32A C 0.4380(6) 0.5625(11) 0.6854(10) 0.0421(18) Uani 0.463(4) 1 d . P B 1
H32A H 0.441263 0.538735 0.730247 0.063 Uiso 0.463(4) 1 calc GR P B 1
H32B H 0.389170 0.561281 0.649646 0.063 Uiso 0.463(4) 1 calc GR P B 1
H32C H 0.452799 0.609493 0.697355 0.063 Uiso 0.463(4) 1 calc GR P B 1
C21B C 0.6070(5) 0.2564(4) 0.6150(3) 0.0297(13) Uani 0.556(5) 1 d D P A 2
C22B C 0.5903(15) 0.1974(3) 0.6569(5) 0.0379(12) Uani 0.556(5) 1 d D P A 2
H22D H 0.606117 0.154915 0.642771 0.057 Uiso 0.556(5) 1 calc GR P A 2
H22E H 0.539377 0.195388 0.644680 0.057 Uiso 0.556(5) 1 calc GR P A 2
H22F H 0.614945 0.204375 0.709958 0.057 Uiso 0.556(5) 1 calc GR P A 2
C23B C 0.5724(3) 0.2439(4) 0.5324(3) 0.0453(13) Uani 0.556(5) 1 d D P A 2
H23D H 0.579166 0.283458 0.505963 0.068 Uiso 0.556(5) 1 calc GR P A 2
H23E H 0.521770 0.235972 0.518615 0.068 Uiso 0.556(5) 1 calc GR P A 2
H23F H 0.593837 0.204335 0.519531 0.068 Uiso 0.556(5) 1 calc GR P A 2
C24B C 0.5820(3) 0.3232(3) 0.6342(4) 0.0439(12) Uani 0.556(5) 1 d D P A 2
H24D H 0.603533 0.330232 0.687512 0.066 Uiso 0.556(5) 1 calc GR P A 2
H24E H 0.530493 0.322464 0.618332 0.066 Uiso 0.556(5) 1 calc GR P A 2
H24F H 0.595688 0.360028 0.609227 0.066 Uiso 0.556(5) 1 calc GR P A 2
O7B O 0.6483(2) 0.54080(19) 0.67839(19) 0.0294(6) Uani 0.528(3) 1 d D P B 2
C25B C 0.6994(3) 0.5547(3) 0.6467(3) 0.0289(11) Uani 0.528(3) 1 d D P B 2
C26B C 0.7686(3) 0.5804(5) 0.7063(6) 0.0402(16) Uani 0.528(3) 1 d D P B 2
H26D H 0.759362 0.622491 0.727282 0.060 Uiso 0.528(3) 1 calc GR P B 2
H26E H 0.803362 0.588725 0.684407 0.060 Uiso 0.528(3) 1 calc GR P B 2
H26F H 0.786884 0.546495 0.745241 0.060 Uiso 0.528(3) 1 calc GR P B 2
C27B C 0.7122(4) 0.4890(3) 0.6124(4) 0.0472(12) Uani 0.528(3) 1 d D P B 2
H27D H 0.732686 0.455185 0.651018 0.071 Uiso 0.528(3) 1 calc GR P B 2
H27E H 0.744725 0.497671 0.587707 0.071 Uiso 0.528(3) 1 calc GR P B 2
H27F H 0.667261 0.472248 0.576474 0.071 Uiso 0.528(3) 1 calc GR P B 2
C28B C 0.6687(6) 0.6094(4) 0.5876(5) 0.0418(14) Uani 0.528(3) 1 d D P B 2
H28D H 0.623970 0.593673 0.550522 0.063 Uiso 0.528(3) 1 calc GR P B 2
H28E H 0.702068 0.618828 0.564086 0.063 Uiso 0.528(3) 1 calc GR P B 2
H28F H 0.660568 0.650732 0.610567 0.063 Uiso 0.528(3) 1 calc GR P B 2
O9B O 0.6332(2) 0.65930(19) 0.7265(2) 0.0320(6) Uani 0.519(3) 1 d D P B 2
C33B C 0.6232(3) 0.7237(2) 0.7561(3) 0.0302(13) Uani 0.519(3) 1 d D P B 2
C34B C 0.6911(3) 0.7443(3) 0.8198(4) 0.0427(14) Uani 0.519(3) 1 d D P B 2
H34D H 0.701583 0.711554 0.859925 0.064 Uiso 0.519(3) 1 calc GR P B 2
H34E H 0.685089 0.789145 0.837527 0.064 Uiso 0.519(3) 1 calc GR P B 2
H34F H 0.730173 0.745331 0.802860 0.064 Uiso 0.519(3) 1 calc GR P B 2
C35B C 0.5623(3) 0.7167(3) 0.7830(4) 0.0451(12) Uani 0.519(3) 1 d D P B 2
H35D H 0.518025 0.709119 0.740718 0.068 Uiso 0.519(3) 1 calc GR P B 2
H35E H 0.558549 0.758037 0.808457 0.068 Uiso 0.519(3) 1 calc GR P B 2
H35F H 0.571529 0.678338 0.816790 0.068 Uiso 0.519(3) 1 calc GR P B 2
C36B C 0.6034(4) 0.7759(3) 0.6936(4) 0.0478(15) Uani 0.519(3) 1 d D P B 2
H36D H 0.640681 0.777823 0.674146 0.072 Uiso 0.519(3) 1 calc GR P B 2
H36E H 0.597999 0.820351 0.712619 0.072 Uiso 0.519(3) 1 calc GR P B 2
H36F H 0.558833 0.762734 0.654330 0.072 Uiso 0.519(3) 1 calc GR P B 2
O8B O 0.5463(2) 0.5561(3) 0.7265(2) 0.0323(8) Uani 0.537(4) 1 d D P B 2
C29B C 0.4831(4) 0.5481(4) 0.6604(5) 0.0323(18) Uani 0.537(4) 1 d D P B 2
C31B C 0.4808(5) 0.6011(5) 0.6028(4) 0.0514(19) Uani 0.537(4) 1 d D P B 2
H31D H 0.481471 0.646317 0.623191 0.077 Uiso 0.537(4) 1 calc GR P B 2
H31E H 0.437508 0.595333 0.558948 0.077 Uiso 0.537(4) 1 calc GR P B 2
H31F H 0.521870 0.595512 0.589574 0.077 Uiso 0.537(4) 1 calc GR P B 2
C32B C 0.4186(4) 0.5559(10) 0.6824(8) 0.0421(18) Uani 0.537(4) 1 d D P B 2
H32D H 0.421325 0.522331 0.719834 0.063 Uiso 0.537(4) 1 calc GR P B 2
H32E H 0.375122 0.549167 0.638954 0.063 Uiso 0.537(4) 1 calc GR P B 2
H32F H 0.418613 0.601300 0.702122 0.063 Uiso 0.537(4) 1 calc GR P B 2
C30B C 0.4849(6) 0.4759(5) 0.6320(7) 0.055(2) Uani 0.537(4) 1 d . P B 2
H30D H 0.526845 0.470363 0.620287 0.082 Uiso 0.537(4) 1 calc GR P B 2
H30E H 0.442463 0.468095 0.587675 0.082 Uiso 0.537(4) 1 calc GR P B 2
H30F H 0.486338 0.443268 0.669980 0.082 Uiso 0.537(4) 1 calc GR P B 2

loop_
_atom_site_aniso_label
_atom_site_aniso_U_11
_atom_site_aniso_U_22
_atom_site_aniso_U_33
_atom_site_aniso_U_23
_atom_site_aniso_U_13
_atom_site_aniso_U_12
Cu1 0.02930(19) 0.0430(2) 0.02764(18) 0.00353(15) 0.01629(15) 0.00699(16)
Cu2 0.03051(19) 0.0394(2) 0.02155(17) 0.00216(14) 0.01234(14) 0.00842(15)
K1 0.0316(3) 0.0472(4) 0.0293(3) -0.0017(3) 0.0128(3) -0.0060(3)
Cl1 0.0640(6) 0.0528(5) 0.0397(4) 0.0177(4) 0.0375(4) 0.0301(4)
Si1 0.0197(3) 0.0445(5) 0.0197(3) -0.0021(3) 0.0085(3) 0.0005(3)
Si2 0.0203(4) 0.0380(4) 0.0237(4) 0.0044(3) 0.0068(3) -0.0005(3)
Si3 0.0358(4) 0.0364(4) 0.0197(4) 0.0008(3) 0.0102(3) -0.0022(3)
Si4 0.0216(4) 0.0458(5) 0.0201(3) -0.0043(3) 0.0077(3) 0.0056(3)
O1 0.0231(10) 0.0473(13) 0.0327(11) -0.0060(10) 0.0098(9) -0.0015(9)
O2 0.0240(10) 0.0548(14) 0.0198(9) -0.0007(9) 0.0062(8) 0.0040(9)
O3 0.0232(10) 0.0488(13) 0.0217(9) -0.0025(9) 0.0096(8) 0.0018(9)
O4 0.0284(10) 0.0409(12) 0.0242(10) 0.0069(9) 0.0077(8) 0.0016(9)
O5 0.0305(11) 0.0388(12) 0.0241(10) 0.0072(9) 0.0051(8) -0.0034(9)
O6 0.0197(10) 0.0435(13) 0.0438(13) 0.0052(10) 0.0113(9) 0.0002(9)
O10 0.0235(10) 0.0574(14) 0.0239(10) 0.0040(9) 0.0106(8) 0.0073(9)
O11 0.0228(10) 0.0468(13) 0.0271(10) -0.0060(9) 0.0082(8) 0.0042(9)
O12 0.0351(12) 0.0545(14) 0.0220(10) -0.0077(9) 0.0088(9) 0.0132(10)
N2 0.0254(12) 0.0383(14) 0.0242(11) -0.0044(10) 0.0107(9) 0.0011(10)
N1 0.0235(11) 0.0398(14) 0.0240(11) -0.0001(10) 0.0109(9) 0.0005(10)
C1 0.0298(15) 0.0474(19) 0.0375(17) -0.0063(14) 0.0138(13) -0.0078(14)
C2 0.0389(19) 0.063(2) 0.052(2) -0.0168(19) 0.0201(17) -0.0160(17)
C3 0.048(2) 0.053(2) 0.067(3) -0.006(2) 0.032(2) 0.0002(18)
C4 0.055(2) 0.055(2) 0.043(2) 0.0058(17) 0.0018(18) -0.0166(19)
C5 0.0321(16) 0.068(2) 0.0180(13) -0.0006(14) 0.0057(12) 0.0103(15)
C6 0.051(2) 0.078(3) 0.0285(17) 0.0108(18) 0.0051(16) 0.013(2)
C7 0.0329(18) 0.083(3) 0.0290(17) -0.0091(18) 0.0034(14) 0.0028(18)
C8 0.051(2) 0.085(3) 0.0231(15) -0.0008(17) 0.0144(15) 0.023(2)
C9 0.0238(14) 0.057(2) 0.0276(14) -0.0056(14) 0.0144(12) 0.0026(13)
C10 0.0352(18) 0.089(3) 0.0343(18) -0.0016(18) 0.0144(15) 0.0202(19)
C11 0.0383(18) 0.065(2) 0.052(2) -0.0123(18) 0.0301(17) -0.0086(17)
C12 0.0338(16) 0.055(2) 0.0354(16) -0.0103(15) 0.0200(14) -0.0034(15)
C13 0.0291(15) 0.0373(16) 0.0293(15) 0.0096(12) 0.0084(12) 0.0042(12)
C14 0.0373(17) 0.0465(19) 0.0297(15) 0.0101(14) 0.0129(13) 0.0061(14)
C15 0.0367(17) 0.0454(19) 0.0368(17) 0.0061(14) 0.0115(14) 0.0103(14)
C16 0.0399(18) 0.044(2) 0.046(2) 0.0112(16) 0.0146(16) -0.0011(15)
C17 0.0314(15) 0.0384(16) 0.0220(13) 0.0035(12) 0.0056(11) -0.0046(12)
C18 0.0373(17) 0.0443(18) 0.0275(15) 0.0000(13) 0.0125(13) -0.0036(14)
C19 0.0428(18) 0.0445(19) 0.0259(15) 0.0062(14) -0.0014(13) -0.0049(15)
C20 0.0331(16) 0.0425(18) 0.0282(14) 0.0036(13) 0.0094(12) -0.0005(13)
C37 0.0213(14) 0.065(2) 0.0294(15) 0.0095(15) 0.0117(12) 0.0056(14)
C38 0.0319(19) 0.145(5) 0.050(2) 0.036(3) 0.0222(18) 0.007(2)
C39 0.0339(17) 0.0423(19) 0.050(2) 0.0042(15) 0.0186(15) -0.0021(14)
C40 0.0247(15) 0.067(2) 0.0416(18) -0.0080(17) 0.0107(14) 0.0077(15)
C41 0.0205(13) 0.056(2) 0.0299(15) -0.0062(14) 0.0078(11) 0.0028(13)
C42 0.0284(15) 0.062(2) 0.0356(17) -0.0014(16) 0.0129(13) 0.0109(15)
C43 0.0263(16) 0.076(3) 0.0327(17) -0.0122(17) 0.0048(13) -0.0009(16)
C44 0.0309(16) 0.051(2) 0.0439(19) -0.0086(16) 0.0166(14) -0.0035(14)
C45 0.0420(18) 0.065(2) 0.0250(15) -0.0130(15) 0.0095(13) 0.0205(17)
C46 0.041(2) 0.092(3) 0.051(2) -0.042(2) 0.0072(17) 0.006(2)
C47 0.080(3) 0.080(3) 0.0251(17) -0.0044(18) 0.0145(18) 0.035(2)
C48 0.0404(18) 0.062(2) 0.0329(17) -0.0087(16) 0.0115(14) 0.0191(17)
C21A 0.0169(15) 0.040(3) 0.032(4) 0.002(3) 0.010(3) 0.0014(18)
C22A 0.0273(16) 0.045(2) 0.043(3) 0.000(2) 0.016(4) 0.000(3)
C23A 0.025(2) 0.069(4) 0.036(3) 0.006(2) 0.0055(19) -0.003(2)
C24A 0.028(2) 0.042(3) 0.068(3) -0.011(3) 0.025(3) 0.0018(19)
O7A 0.0358(15) 0.0330(14) 0.0223(13) 0.0034(12) 0.0145(12) 0.0076(13)
C25A 0.0446(19) 0.022(3) 0.0262(15) 0.0031(18) 0.0210(14) 0.009(2)
C26A 0.041(2) 0.060(3) 0.032(3) 0.001(2) 0.0281(19) -0.0010(19)
C27A 0.065(4) 0.042(3) 0.037(3) -0.004(2) 0.024(2) 0.009(3)
C28A 0.063(4) 0.051(2) 0.024(4) 0.009(2) 0.031(3) 0.007(2)
O9A 0.0420(17) 0.0307(15) 0.0275(14) 0.0003(12) 0.0180(13) 0.0039(13)
C33A 0.036(4) 0.0274(18) 0.034(2) 0.0019(16) 0.020(3) 0.010(2)
C34A 0.050(4) 0.036(2) 0.041(4) -0.006(3) 0.016(3) -0.004(2)
C35A 0.062(3) 0.041(2) 0.041(3) 0.003(2) 0.029(2) 0.017(2)
C36A 0.071(5) 0.038(3) 0.042(4) 0.012(2) 0.030(3) 0.015(3)
O8A 0.0277(16) 0.046(3) 0.0210(18) 0.0011(15) 0.0066(12) 0.0039(16)
C29A 0.0278(17) 0.032(6) 0.027(2) -0.002(3) -0.0001(16) 0.009(2)
C30A 0.044(6) 0.053(6) 0.042(2) -0.018(4) -0.011(4) 0.004(4)
C31A 0.041(3) 0.073(6) 0.029(3) 0.014(3) 0.001(2) 0.012(4)
C32A 0.008(5) 0.065(4) 0.044(2) -0.002(3) -0.001(4) 0.001(5)
C21B 0.0169(15) 0.040(3) 0.032(4) 0.002(3) 0.010(3) 0.0014(18)
C22B 0.0273(16) 0.045(2) 0.043(3) 0.000(2) 0.016(4) 0.000(3)
C23B 0.025(2) 0.069(4) 0.036(3) 0.006(2) 0.0055(19) -0.003(2)
C24B 0.028(2) 0.042(3) 0.068(3) -0.011(3) 0.025(3) 0.0018(19)
O7B 0.0358(15) 0.0330(14) 0.0223(13) 0.0034(12) 0.0145(12) 0.0076(13)
C25B 0.0446(19) 0.022(3) 0.0262(15) 0.0031(18) 0.0210(14) 0.009(2)
C26B 0.041(2) 0.060(3) 0.032(3) 0.001(2) 0.0281(19) -0.0010(19)
C27B 0.065(4) 0.042(3) 0.037(3) -0.004(2) 0.024(2) 0.009(3)
C28B 0.063(4) 0.051(2) 0.024(4) 0.009(2) 0.031(3) 0.007(2)
O9B 0.0420(17) 0.0307(15) 0.0275(14) 0.0003(12) 0.0180(13) 0.0039(13)
C33B 0.036(4) 0.0274(18) 0.034(2) 0.0019(16) 0.020(3) 0.010(2)
C34B 0.050(4) 0.036(2) 0.041(4) -0.006(3) 0.016(3) -0.004(2)
C35B 0.062(3) 0.041(2) 0.041(3) 0.003(2) 0.029(2) 0.017(2)
C36B 0.071(5) 0.038(3) 0.042(4) 0.012(2) 0.030(3) 0.015(3)
O8B 0.0277(16) 0.046(3) 0.0210(18) 0.0011(15) 0.0066(12) 0.0039(16)
C29B 0.0278(17) 0.032(6) 0.027(2) -0.002(3) -0.0001(16) 0.009(2)
C31B 0.041(3) 0.073(6) 0.029(3) 0.014(3) 0.001(2) 0.012(4)
C32B 0.008(5) 0.065(4) 0.044(2) -0.002(3) -0.001(4) 0.001(5)
C30B 0.044(6) 0.053(6) 0.042(2) -0.018(4) -0.011(4) 0.004(4)

loop_
_atom_type_symbol
_atom_type_description
_atom_type_scat_dispersion_real
_atom_type_scat_dispersion_imag
_atom_type_scat_source
C C 0.0033 0.0016 'International Tables Vol C Tables 4.2.6.8 and 6.1.1.4'
H H 0.0000 0.0000 'International Tables Vol C Tables 4.2.6.8 and 6.1.1.4'
Cl Cl 0.1484 0.1585 'International Tables Vol C Tables 4.2.6.8 and 6.1.1.4'
Cu Cu 0.3201 1.2651 'International Tables Vol C Tables 4.2.6.8 and 6.1.1.4'
K K 0.2009 0.2494 'International Tables Vol C Tables 4.2.6.8 and 6.1.1.4'
N N 0.0061 0.0033 'International Tables Vol C Tables 4.2.6.8 and 6.1.1.4'
O O 0.0106 0.0060 'International Tables Vol C Tables 4.2.6.8 and 6.1.1.4'
Si Si 0.0817 0.0704 'International Tables Vol C Tables 4.2.6.8 and 6.1.1.4'

loop_
_geom_angle_atom_site_label_1
_geom_angle_atom_site_label_2
_geom_angle_atom_site_label_3
_geom_angle
_geom_angle_site_symmetry_1
_geom_angle_site_symmetry_3
Cl1 Cu1 Si2 145.18(4) . .
N1 Cu1 Cl1 173.10(8) . .
N1 Cu1 Si2 34.85(8) . .
N2 Cu2 Cl1 163.75(8) . .
Cl1 K1 Cu2 34.33(2) 4_565 4_565
Cl1 K1 Si2 122.53(4) 4_565 .
Cl1 K1 Si4 78.55(3) 4_565 4_565
Si2 K1 Cu2 149.32(3) . 4_565
Si2 K1 Si4 148.68(3) . 4_565
Si4 K1 Cu2 44.311(16) 4_565 4_565
O4 K1 Cu2 160.47(5) . 4_565
O4 K1 Cl1 149.42(6) . 4_565
O4 K1 Si2 27.32(5) . .
O4 K1 Si4 126.28(5) . 4_565
O4 K1 O11 129.29(7) . 4_565
O5 K1 Cu2 123.34(5) . 4_565
O5 K1 Cl1 96.40(5) . 4_565
O5 K1 Si2 26.77(4) . .
O5 K1 Si4 148.45(5) . 4_565
O5 K1 O4 53.02(6) . .
O5 K1 O11 175.23(6) . 4_565
O10 K1 Cu2 56.72(5) 4_565 4_565
O10 K1 Cl1 88.38(5) 4_565 4_565
O10 K1 Si2 123.65(6) 4_565 .
O10 K1 Si4 26.69(5) 4_565 4_565
O10 K1 O4 107.33(7) 4_565 .
O10 K1 O5 123.41(7) 4_565 .
O10 K1 O11 52.66(7) 4_565 4_565
O11 K1 Cu2 52.84(4) 4_565 4_565
O11 K1 Cl1 81.15(5) 4_565 4_565
O11 K1 Si2 156.24(5) 4_565 .
O11 K1 Si4 27.10(5) 4_565 4_565
Cu1 Cl1 Cu2 117.04(4) . .
Cu1 Cl1 K1 158.64(4) . 4_566
Cu2 Cl1 K1 81.53(3) . 4_566
O1 Si1 O2 103.84(12) . .
O1 Si1 O3 112.35(12) . .
O1 Si1 N1 115.68(13) . .
O2 Si1 O3 104.02(12) . .
O2 Si1 N1 114.91(12) . .
O3 Si1 N1 105.62(12) . .
O4 Si2 N1 118.28(12) . .
O5 Si2 O4 95.45(11) . .
O5 Si2 N1 117.62(12) . .
O6 Si2 O4 111.59(12) . .
O6 Si2 O5 111.12(12) . .
O6 Si2 N1 103.05(13) . .
N2 Si3 O9A 114.41(16) . .
N2 Si3 O7B 104.22(16) . .
O7A Si3 N2 120.75(18) . .
O7A Si3 O9A 100.2(2) . .
O7A Si3 O8A 110.6(2) . .
O8A Si3 N2 108.3(2) . .
O8A Si3 O9A 100.7(3) . .
O9B Si3 N2 115.36(18) . .
O9B Si3 O7B 103.63(19) . .
O9B Si3 O8B 117.8(2) . .
O8B Si3 N2 109.35(18) . .
O8B Si3 O7B 104.7(2) . .
Cu2 Si4 K1 71.61(4) . 4_566
O10 Si4 Cu2 89.33(9) . .
O10 Si4 K1 47.42(8) . 4_566
O11 Si4 Cu2 82.84(8) . .
O11 Si4 K1 50.55(8) . 4_566
O11 Si4 O10 95.42(12) . .
O12 Si4 Cu2 153.06(9) . .
O12 Si4 K1 135.16(9) . 4_566
O12 Si4 O10 111.21(12) . .
O12 Si4 O11 111.09(12) . .
O12 Si4 N2 111.28(13) . .
N2 Si4 Cu2 42.14(9) . .
N2 Si4 K1 113.56(10) . 4_566
N2 Si4 O10 114.79(13) . .
N2 Si4 O11 112.14(12) . .
C1 O1 Si1 139.2(2) . .
C5 O2 Si1 134.9(2) . .
C9 O3 Si1 134.23(18) . .
Si2 O4 K1 103.31(9) . .
C13 O4 K1 117.60(18) . .
C13 O4 Si2 133.0(2) . .
Si2 O5 K1 104.74(10) . .
C17 O5 K1 120.10(17) . .
C17 O5 Si2 131.3(2) . .
C21A O6 Si2 148.7(4) . .
C21B O6 Si2 134.1(3) . .
Si4 O10 K1 105.89(10) . 4_566
C37 O10 K1 117.6(2) . 4_566
C37 O10 Si4 130.17(19) . .
Si4 O11 K1 102.35(10) . 4_566
C41 O11 K1 123.93(18) . 4_566
C41 O11 Si4 129.8(2) . .
C45 O12 Si4 135.6(2) . .
Si3 N2 Cu2 110.51(13) . .
Si4 N2 Cu2 102.08(13) . .
Si4 N2 Si3 142.48(16) . .
Si1 N1 Cu1 117.18(14) . .
Si1 N1 Si2 133.53(16) . .
Si2 N1 Cu1 104.94(13) . .
O1 C1 C2 105.8(3) . .
O1 C1 C3 109.4(3) . .
O1 C1 C4 110.9(3) . .
C3 C1 C2 109.1(3) . .
C4 C1 C2 110.4(3) . .
C4 C1 C3 111.1(3) . .
O2 C5 C6 105.2(3) . .
O2 C5 C7 110.4(3) . .
O2 C5 C8 110.3(3) . .
C7 C5 C6 110.1(3) . .
C8 C5 C6 110.5(3) . .
C8 C5 C7 110.4(3) . .
O3 C9 C10 112.4(2) . .
O3 C9 C11 107.9(3) . .
O3 C9 C12 104.8(2) . .
C10 C9 C11 111.0(3) . .
C10 C9 C12 109.5(3) . .
C12 C9 C11 111.1(3) . .
O4 C13 C14 111.5(3) . .
O4 C13 C15 107.3(2) . .
O4 C13 C16 106.7(2) . .
C14 C13 C15 110.9(3) . .
C14 C13 C16 110.7(3) . .
C15 C13 C16 109.6(3) . .
O5 C17 C18 107.5(2) . .
O5 C17 C19 106.2(2) . .
O5 C17 C20 111.7(2) . .
C18 C17 C20 110.8(3) . .
C19 C17 C18 110.0(3) . .
C19 C17 C20 110.5(3) . .
O10 C37 C38 105.7(3) . .
O10 C37 C39 109.3(2) . .
O10 C37 C40 111.2(3) . .
C38 C37 C39 110.0(4) . .
C38 C37 C40 110.0(3) . .
C40 C37 C39 110.6(3) . .
O11 C41 C42 108.4(3) . .
O11 C41 C43 105.9(3) . .
O11 C41 C44 112.8(2) . .
C42 C41 C43 109.3(3) . .
C42 C41 C44 109.7(3) . .
C43 C41 C44 110.5(3) . .
O12 C45 C46 108.8(3) . .
O12 C45 C47 110.9(3) . .
O12 C45 C48 106.2(3) . .
C46 C45 C47 111.0(3) . .
C46 C45 C48 109.8(3) . .
C48 C45 C47 110.1(3) . .
O6 C21A C22A 108.1(14) . .
O6 C21A C23A 106.0(8) . .
O6 C21A C24A 111.5(8) . .
C23A C21A C22A 109.9(5) . .
C24A C21A C22A 111.1(5) . .
C24A C21A C23A 110.2(4) . .
C25A O7A Si3 136.1(4) . .
O7A C25A C26A 110.0(3) . .
O7A C25A C27A 108.5(4) . .
O7A C25A C28A 107.3(4) . .
C27A C25A C26A 110.7(4) . .
C27A C25A C28A 110.8(4) . .
C28A C25A C26A 109.4(4) . .
C33A O9A Si3 131.8(4) . .
O9A C33A C34A 109.9(4) . .
O9A C33A C35A 107.9(4) . .
O9A C33A C36A 108.3(4) . .
C34A C33A C35A 110.4(4) . .
C34A C33A C36A 110.7(5) . .
C36A C33A C35A 109.6(4) . .
C29A O8A Si3 138.6(7) . .
O8A C29A C30A 109.8(7) . .
O8A C29A C31A 108.4(9) . .
O8A C29A C32A 106.9(8) . .
C30A C29A C31A 110.5(7) . .
C30A C29A C32A 112.3(10) . .
C32A C29A C31A 108.7(11) . .
O6 C21B C22B 108.3(11) . .
O6 C21B C23B 115.6(6) . .
O6 C21B C24B 101.7(6) . .
C23B C21B C22B 109.8(4) . .
C24B C21B C22B 111.1(4) . .
C24B C21B C23B 110.1(4) . .
C25B O7B Si3 133.3(3) . .
O7B C25B C26B 110.2(3) . .
O7B C25B C27B 107.8(4) . .
O7B C25B C28B 107.9(4) . .
C27B C25B C26B 110.8(4) . .
C27B C25B C28B 110.8(4) . .
C28B C25B C26B 109.4(4) . .
C33B O9B Si3 136.6(3) . .
O9B C33B C34B 109.8(4) . .
O9B C33B C35B 108.5(4) . .
O9B C33B C36B 107.8(4) . .
C34B C33B C35B 110.3(4) . .
C34B C33B C36B 110.8(5) . .
C36B C33B C35B 109.6(4) . .
C29B O8B Si3 133.7(6) . .
O8B C29B C31B 110.6(7) . .
O8B C29B C32B 107.7(9) . .
O8B C29B C30B 106.9(6) . .
C31B C29B C32B 110.4(7) . .
C31B C29B C30B 111.5(9) . .
C30B C29B C32B 109.6(8) . .

loop_
_geom_bond_atom_site_label_1
_geom_bond_atom_site_label_2
_geom_bond_distance
_geom_bond_site_symmetry_2
Cu1 Cl1 2.1601(11) .
Cu1 Si2 2.8572(13) .
Cu1 N1 1.909(2) .
Cu2 Cl1 2.1667(13) .
Cu2 N2 1.919(3) .
K1 Cl1 3.4565(17) 4_565
K1 Si2 3.5659(16) .
K1 Si4 3.6012(18) 4_565
K1 O4 2.781(2) .
K1 O5 2.761(3) .
K1 O10 2.757(2) 4_565
K1 O11 2.847(3) 4_565
Si1 O1 1.650(2) .
Si1 O2 1.652(2) .
Si1 O3 1.655(2) .
Si1 N1 1.689(3) .
Si2 O4 1.682(2) .
Si2 O5 1.661(2) .
Si2 O6 1.651(2) .
Si2 N1 1.690(3) .
Si3 N2 1.687(3) .
Si3 O7A 1.604(4) .
Si3 O9A 1.773(4) .
Si3 O8A 1.650(5) .
Si3 O7B 1.722(4) .
Si3 O9B 1.578(4) .
Si3 O8B 1.591(5) .
Si4 O10 1.682(3) .
Si4 O11 1.679(2) .
Si4 O12 1.652(2) .
Si4 N2 1.672(3) .
O1 C1 1.464(4) .
O2 C5 1.448(4) .
O3 C9 1.449(3) .
O4 C13 1.466(3) .
O5 C17 1.469(4) .
O6 C21A 1.477(14) .
O6 C21B 1.466(10) .
O10 C37 1.467(4) .
O11 C41 1.463(4) .
O12 C45 1.463(4) .
C1 C2 1.539(5) .
C1 C3 1.526(5) .
C1 C4 1.513(5) .
C5 C6 1.534(6) .
C5 C7 1.532(5) .
C5 C8 1.531(5) .
C9 C10 1.523(5) .
C9 C11 1.543(5) .
C9 C12 1.532(5) .
C13 C14 1.532(5) .
C13 C15 1.535(4) .
C13 C16 1.543(5) .
C17 C18 1.535(5) .
C17 C19 1.531(4) .
C17 C20 1.539(5) .
C37 C38 1.527(5) .
C37 C39 1.537(5) .
C37 C40 1.535(5) .
C41 C42 1.535(5) .
C41 C43 1.535(4) .
C41 C44 1.539(5) .
C45 C46 1.531(6) .
C45 C47 1.539(6) .
C45 C48 1.534(5) .
C21A C22A 1.545(5) .
C21A C23A 1.524(7) .
C21A C24A 1.521(7) .
O7A C25A 1.439(5) .
C25A C26A 1.542(5) .
C25A C27A 1.535(7) .
C25A C28A 1.540(6) .
O9A C33A 1.451(5) .
C33A C34A 1.530(7) .
C33A C35A 1.538(7) .
C33A C36A 1.538(6) .
O8A C29A 1.450(4) .
C29A C30A 1.534(13) .
C29A C31A 1.549(16) .
C29A C32A 1.53(2) .
C21B C22B 1.545(5) .
C21B C23B 1.524(7) .
C21B C24B 1.521(7) .
O7B C25B 1.439(5) .
C25B C26B 1.541(5) .
C25B C27B 1.535(7) .
C25B C28B 1.539(6) .
O9B C33B 1.451(5) .
C33B C34B 1.531(7) .
C33B C35B 1.538(7) .
C33B C36B 1.538(6) .
O8B C29B 1.450(4) .
C29B C31B 1.534(13) .
C29B C32B 1.550(16) .
C29B C30B 1.542(13) .

loop_
_smtbx_masks_void_nr
_smtbx_masks_void_average_x
_smtbx_masks_void_average_y
_smtbx_masks_void_average_z
_smtbx_masks_void_volume
_smtbx_masks_void_count_electrons
1 0.000 0.000 0.000 619.8 97.0
2 0.000 0.500 0.500 619.8 97.0
